data_1536874
loop_
_publ_author_name
'Korber, N.'
'Richter, F.'

_publ_section_title
;
 Low-temperature synthesis of diamminesodium(1+) triamminesodium(3-)
 trithioantimonate(3-) ammoniate (1:2:1:2) ((Na (N H3)3)2 (Na (N H3)2)) Sb
 S3 * 2(N H3), a solvated neutral sodium trithioantimonate(3-) (3:1) Na3
 Sb S3 ion complex
;
_journal_name_full 'Helvetica Chimica Acta'
_journal_page_first 2368
_journal_page_last 2372
_journal_volume 84
_journal_year 2001
_chemical_formula_sum 'H30 N10 Na3 S3 Sb'
_chemical_name_systematic '((Na (N H3)3)2 (Na (N H3)2) (Sb S3)) (N H3)2'
_space_group_IT_number 14
_symmetry_space_group_name_Hall '-P 2ybc'
_symmetry_space_group_name_H-M 'P 1 21/c 1'
_cell_angle_alpha 90
_cell_angle_beta 91.362
_cell_angle_gamma 90
_cell_formula_units_Z 4
_cell_length_a 9.828
_cell_length_b 6.0702
_cell_length_c 33.4377
_cell_volume 1994.260
_citation_journal_id_ASTM HCACAV
_cod_data_source_file Korber_HCACAV_2001_142.cif
_cod_data_source_block H30N10Na3S3Sb1
_cod_original_cell_volume 1994.26
_cod_original_formula_sum 'H30 N10 Na3 S3 Sb1'
_cod_database_code 1536874

loop_
_symmetry_equiv_pos_as_xyz
x,y,z
-x,y+1/2,-z+1/2
-x,-y,-z
x,-y-1/2,z-1/2

loop_
_atom_site_label
_atom_site_type_symbol
_atom_site_fract_x
_atom_site_fract_y
_atom_site_fract_z
_atom_site_occupancy
_atom_site_U_iso_or_equiv
H7 H+1 0.226 -0.334 0.1937 1 0.0
H28 H+1 -0.099 0.289 0.1846 1 0.0
N10 N-3 -0.1778 0.2703 0.19616 1 0.0
N3 N-3 0.2389 -0.205 0.20554 1 0.0
H25 H+1 0.149 0.136 0.269 1 0.0
H24 H+1 0.331 -0.212 -0.021 1 0.0
S1 S-2 0.17285 0.28993 0.150538 1 0.0
H26 H+1 0.158 0.284 0.2381 1 0.0
H12 H+1 -0.058 -0.184 0.1574 1 0.0
H5 H+1 0.678 -0.213 0.1852 1 0.0
N1 N-3 0.4739 0.3306 0.22605 1 0.0
N8 N-3 0.3902 -0.2632 -0.00435 1 0.0
H10 H+1 -0.125 -0.302 0.1299 1 0.0
H4 H+1 0.589 -0.331 0.1584 1 0.0
H3 H+1 0.452 0.469 0.2126 1 0.0
H1 H+1 0.431 0.358 0.2469 1 0.0
Na2 Na+1 0.06023 -0.00211 0.08809 1 0.0
H30 H+1 -0.237 0.29 0.1795 1 0.0
N7 N-3 0.6673 -0.222 0.06065 1 0.0
H21 H+1 0.691 -0.263 0.0373 1 0.0
H2 H+1 0.555 0.347 0.2318 1 0.0
H13 H+1 0.086 -0.377 0.0319 1 0.0
H11 H+1 0.008 -0.358 0.143 1 0.0
Na3 Na+1 0.45545 -0.02399 0.05311 1 0.0
H14 H+1 -0.027 -0.259 0.0146 1 0.0
H19 H+1 0.737 -0.155 0.0703 1 0.0
H29 H+1 -0.177 0.121 0.2047 1 0.0
H27 H+1 0.041 0.283 0.2599 1 0.0
N6 N-3 -0.1257 0.268 0.08168 1 0.0
Sb1 Sb+3 0.312533 0.46528 0.101889 1 0.0
H18 H+1 -0.079 0.323 0.0987 1 0.0
H15 H+1 0.098 -0.152 0.0141 1 0.0
H9 H+1 0.216 -0.204 0.2296 1 0.0
H8 H+1 0.173 -0.118 0.1927 1 0.0
N9 N-3 0.1339 0.2728 0.26103 1 0.0
Na1 Na+1 0.40993 0.04796 0.17756 1 0.0
S2 S-2 0.52987 0.29397 0.114033 1 0.0
H17 H+1 -0.12 0.354 0.062 1 0.0
H6 H+1 0.636 -0.113 0.1497 1 0.0
S3 S-2 0.24045 0.27128 0.04249 1 0.0
N2 N-3 0.6052 -0.2035 0.16807 1 0.0
N4 N-3 -0.0437 -0.2456 0.13711 1 0.0
H22 H+1 0.353 -0.37 0.0063 1 0.0
H16 H+1 -0.216 0.274 0.0919 1 0.0
H20 H+1 0.651 -0.333 0.0722 1 0.0
N5 N-3 0.0431 -0.2377 0.02843 1 0.0
H23 H+1 0.458 -0.333 -0.0163 1 0.0
